data_9002971
loop_
_publ_author_name
'Thompson, R. M.'
'Downs, R. T.'

_publ_section_title
;Model pyroxenes I: Ideal pyroxene topologies Pyroxene #44 based on stacking
 sequence ABABACBCACBC Note: Atoms Mg, Si, and O are assigned to atomic
 positions just for convenience.
;
_journal_name_full 'American Mineralogist'
_journal_page_first 653
_journal_page_last 666
_journal_paper_doi 10.2138/am-2003-0419
_journal_volume 88
_journal_year 2003
_chemical_formula_structural Mg2(Si2O6)
_chemical_formula_sum 'Mg O3 Si'
_chemical_name_mineral Pyroxene-ideal
_space_group_IT_number 7
_symmetry_space_group_name_Hall 'P -2yc'
_symmetry_space_group_name_H-M 'P 1 c 1'
_cell_angle_alpha 90
_cell_angle_beta 90.
_cell_angle_gamma 90
_cell_length_a 19.5959179423
_cell_length_b 6
_cell_length_c 3.46410161514
_cell_formula_units_Z 24
_cell_volume 407.294
_exptl_crystal_density_diffrn 9.823
_cod_original_formula_sum 'Si Mg O3'
_cod_database_code 9002971
_cod_struct_determination_method theoretical

loop_
_symmetry_equiv_pos_as_xyz
x,y,z
x,-y,1/2+z

loop_
_atom_site_label
_atom_site_fract_x
_atom_site_fract_y
_atom_site_fract_z
SiA 0.02083 0.58333 0.83333
SiB 0.06250 0.91667 0.50000
Mg1a 0.12500 0.58333 0.16667
Mg2a 0.12500 0.25000 0.16667
SiC 0.18750 0.91667 0.83333
SiD 0.22917 0.58333 0.50000
Mg1b 0.29167 0.91667 0.16667
Mg2b 0.29167 0.25000 0.16667
SiE 0.35417 0.58333 0.16667
SiF 0.39583 0.08333 0.00000
Mg1c 0.45833 0.41667 0.00000
Mg2c 0.45833 0.25000 0.50000
SiG 0.52083 0.08333 0.66667
SiH 0.56250 0.41667 0.33333
Mg1d 0.62500 0.08333 0.33333
Mg2d 0.62500 0.25000 0.83333
SiJ 0.68750 0.58333 0.16667
SiK 0.72917 0.08333 0.00000
Mg1e 0.79167 0.41667 0.00000
Mg2e 0.79167 0.25000 0.50000
SiL 0.85417 0.08333 0.66667
SiM 0.89583 0.41667 0.33333
Mg1f 0.95833 0.91667 0.83333
Mg2f 0.95833 0.25000 0.83333
O1A 0.08333 0.58333 0.83333
O2A 0.00000 0.75000 0.00000
O3A 0.00000 0.41667 0.00000
O1B 0.00000 0.08333 0.00000
O2B 0.08333 0.25000 0.83333
O3B 0.08333 0.08333 0.33333
O1C 0.25000 0.08333 0.33333
O2C 0.16667 0.25000 0.50000
O3C 0.16667 0.08333 0.00000
O1D 0.16667 0.41667 0.00000
O2D 0.25000 0.25000 0.83333
O3D 0.25000 0.41667 0.33333
O1E 0.41667 0.58333 0.16667
O2E 0.33333 0.25000 0.50000
O3E 0.33333 0.58333 0.50000
O1F 0.33333 0.08333 0.00000
O2F 0.41667 0.25000 0.16667
O3F 0.41667 0.08333 0.66667
O1G 0.58333 0.08333 0.66667
O2G 0.50000 0.25000 0.83333
O3G 0.50000 0.08333 0.33333
O1H 0.50000 0.41667 0.33333
O2H 0.58333 0.25000 0.16667
O3H 0.58333 0.58333 0.16667
O1J 0.75000 0.41667 0.66667
O2J 0.66667 0.75000 0.00000
O3J 0.66667 0.08333 0.00000
O1K 0.66667 0.41667 0.00000
O2K 0.75000 0.25000 0.16667
O3K 0.75000 0.08333 0.66667
O1L 0.91667 0.08333 0.66667
O2L 0.83333 0.25000 0.83333
O3L 0.83333 0.08333 0.33333
O1M 0.83333 0.41667 0.33333
O2M 0.91667 0.25000 0.16667
O3M 0.91667 0.58333 0.16667

_database_code_amcsd 0003060
